data_4314821
loop_
_publ_author_name
'Henrik Braband'
'Sebastian Imstepf'
'Michael Felber'
'Bernhard Spingler'
'Roger Alberto'

_publ_section_title
;
 Triazacyclohexane (tach) Complexes of High-Valent Rhenium: Syntheses of
 [(R3tach)ReO3]+ (R = -CH3, -CH2C6H5) and Its Substitution Reactions
;
_journal_name_full 'Inorganic Chemistry'
_journal_page_first 1283
_journal_page_last 1285
_journal_paper_doi 10.1021/ic902114p
_journal_volume 49
_journal_year 2010
_chemical_formula_moiety '[ReO3(tacn)]'
_chemical_formula_sum 'C6 H15 N3 O3.5 Re'
_chemical_formula_weight 371.41
_chemical_name_common '[ReO3(tacn)]'
_chemical_name_systematic
; 
? 
;
_space_group_IT_number 14
_symmetry_cell_setting monoclinic
_symmetry_space_group_name_Hall '-P 2ybc'
_symmetry_space_group_name_H-M 'P 1 21/c 1'
_atom_sites_solution_hydrogens geom
_atom_sites_solution_primary direct
_atom_sites_solution_secondary difmap
_audit_creation_method SHELXL-97
_cell_angle_alpha 90.00
_cell_angle_beta 90.458(3)
_cell_angle_gamma 90.00
_cell_formula_units_Z 4
_cell_length_a 6.7113(2)
_cell_length_b 9.9641(4)
_cell_length_c 15.1570(5)
_cell_measurement_reflns_used 4158
_cell_measurement_temperature 183(2)
_cell_measurement_theta_max 30.9267
_cell_measurement_theta_min 2.4412
_cell_volume 1013.55(6)
_computing_cell_refinement 'CrysAlis RED (Oxford, 2007)'
_computing_data_collection 'CrysAlis RED (Oxford, 2007)'
_computing_data_reduction 'CrysAlis RED (Oxford, 2007)'
_computing_molecular_graphics 'ORTEP-3 (Farrugia, 1997)'
_computing_publication_material 'SHELXL-97 (Sheldrick, 1997)'
_computing_structure_refinement 'SHELXL-97 (Sheldrick, 1997)'
_computing_structure_solution 'SHELXS-97 (Sheldrick, 1990)'
_diffrn_ambient_temperature 183(2)
_diffrn_detector_area_resol_mean 10.4498
_diffrn_measured_fraction_theta_full 0.999
_diffrn_measured_fraction_theta_max 0.999
_diffrn_radiation_monochromator graphite
_diffrn_radiation_source 'Enhance (Mo) X-ray Source'
_diffrn_radiation_type MoK\a
_diffrn_radiation_wavelength 0.71073
_diffrn_reflns_av_R_equivalents 0.0518
_diffrn_reflns_av_sigmaI/netI 0.0633
_diffrn_reflns_limit_h_max 8
_diffrn_reflns_limit_h_min -8
_diffrn_reflns_limit_k_max 13
_diffrn_reflns_limit_k_min -13
_diffrn_reflns_limit_l_max 20
_diffrn_reflns_limit_l_min -18
_diffrn_reflns_number 10430
_diffrn_reflns_theta_full 28.28
_diffrn_reflns_theta_max 28.28
_diffrn_reflns_theta_min 2.45
_exptl_absorpt_coefficient_mu 11.978
_exptl_absorpt_correction_T_max 0.6458
_exptl_absorpt_correction_T_min 0.4475
_exptl_absorpt_correction_type multi-scan
_exptl_absorpt_process_details none
_exptl_crystal_colour yellow
_exptl_crystal_density_diffrn 2.434
_exptl_crystal_density_method 'not measured'
_exptl_crystal_description stick
_exptl_crystal_F_000 700
_exptl_crystal_size_max 0.08
_exptl_crystal_size_mid 0.06
_exptl_crystal_size_min 0.04
_refine_diff_density_max 1.421
_refine_diff_density_min -0.879
_refine_diff_density_rms 0.157
_refine_ls_extinction_method none
_refine_ls_goodness_of_fit_ref 0.923
_refine_ls_hydrogen_treatment mixed
_refine_ls_matrix_type full
_refine_ls_number_parameters 214
_refine_ls_number_reflns 2505
_refine_ls_number_restraints 521
_refine_ls_restrained_S_all 0.838
_refine_ls_R_factor_all 0.0588
_refine_ls_R_factor_gt 0.0299
_refine_ls_shift/su_max 0.000
_refine_ls_shift/su_mean 0.000
_refine_ls_structure_factor_coef Fsqd
_refine_ls_weighting_details 'calc w=1/[\s2^(Fo2^)+(0.0129P)2^+0.0000P] where P=(Fo2^+2Fc2^)/3'
_refine_ls_weighting_scheme calc
_refine_ls_wR_factor_gt 0.0382
_refine_ls_wR_factor_ref 0.0415
_reflns_number_gt 1836
_reflns_number_total 2505
_reflns_threshold_expression >2sigma(I)
_cod_data_source_file ic902114p_si_001_3.cif
_cod_data_source_block hb17
_cod_depositor_comments
;
The following automatic conversions were performed:

'_symmetry_cell_setting' value 'Monoclinic' changed to 'monoclinic'
according to the built-in table from CIF Core dictionary named
'cif_core.dic' version 2.4.1 from 2010-06-29.

Automatic conversion script
Id: cif_fix_values 1646 2011-03-28 12:23:43Z adriana 
;
_cod_original_formula_sum 'C6 H15 N3 O3.50 Re'
_cod_database_code 4314821

loop_
_symmetry_equiv_pos_as_xyz
'x, y, z'
'-x, y+1/2, -z+1/2'
'-x, -y, -z'
'x, -y-1/2, z-1/2'

loop_
_atom_site_label
_atom_site_type_symbol
_atom_site_fract_x
_atom_site_fract_y
_atom_site_fract_z
_atom_site_U_iso_or_equiv
_atom_site_adp_type
_atom_site_occupancy
_atom_site_symmetry_multiplicity
_atom_site_calc_flag
_atom_site_refinement_flags
_atom_site_disorder_assembly
_atom_site_disorder_group
Re1 Re -0.07954(2) -0.116656(18) -0.842149(13) 0.02373(6) Uani 1 1 d . . .
N1A N 0.1995(16) -0.1223(8) -0.9231(10) 0.0229(12) Uani 0.48 1 d PDU A 1
H10 H 0.1618 -0.1104 -0.9817 0.028 Uiso 0.48 1 calc PR A 1
N2A N 0.1296(17) 0.0334(16) -0.7753(8) 0.0229(12) Uani 0.48 1 d PDU A 1
H20 H 0.0511 0.1000 -0.7503 0.027 Uiso 0.48 1 calc PR A 1
N3A N 0.1256(18) -0.2337(19) -0.7698(8) 0.0229(12) Uani 0.48 1 d PDU A 1
C1A C 0.3448(13) -0.0136(9) -0.9006(7) 0.0270(10) Uani 0.48 1 d PDU A 1
H1A H 0.3977 0.0254 -0.9557 0.032 Uiso 0.48 1 calc PR A 1
H1B H 0.4580 -0.0526 -0.8670 0.032 Uiso 0.48 1 calc PR A 1
C2A C 0.2490(13) 0.0970(9) -0.8460(7) 0.0270(10) Uani 0.48 1 d PDU A 1
H2A H 0.3533 0.1551 -0.8196 0.032 Uiso 0.48 1 calc PR A 1
H2B H 0.1621 0.1532 -0.8840 0.032 Uiso 0.48 1 calc PR A 1
C3A C 0.2547(13) -0.0256(8) -0.7033(7) 0.0269(10) Uani 0.48 1 d PDU A 1
H3A H 0.2463 0.0303 -0.6494 0.032 Uiso 0.48 1 calc PR A 1
H3B H 0.3958 -0.0300 -0.7216 0.032 Uiso 0.48 1 calc PR A 1
C5A C 0.2989(13) -0.2886(11) -0.8162(6) 0.0274(10) Uani 0.48 1 d PDU A 1
H5A H 0.3059 -0.3868 -0.8066 0.033 Uiso 0.48 1 calc PR A 1
H5B H 0.4224 -0.2481 -0.7920 0.033 Uiso 0.48 1 calc PR A 1
C4A C 0.1752(14) -0.1663(10) -0.6852(7) 0.0273(10) Uani 0.48 1 d PDU A 1
H4A H 0.2769 -0.2192 -0.6528 0.033 Uiso 0.48 1 calc PR A 1
H4B H 0.0547 -0.1606 -0.6482 0.033 Uiso 0.48 1 calc PR A 1
C6A C 0.2837(15) -0.2596(10) -0.9149(6) 0.0276(10) Uani 0.48 1 d PDU A 1
H6A H 0.4169 -0.2640 -0.9423 0.033 Uiso 0.48 1 calc PR A 1
H6B H 0.1955 -0.3257 -0.9443 0.033 Uiso 0.48 1 calc PR A 1
N1B N 0.2091(15) -0.0832(7) -0.9228(10) 0.0236(12) Uani 0.52 1 d PDU A 2
H11 H 0.1751 -0.0809 -0.9823 0.028 Uiso 0.52 1 calc PR A 2
N2B N 0.1158(16) 0.0154(14) -0.7574(7) 0.0227(12) Uani 0.52 1 d PDU A 2
H21 H 0.0407 0.0895 -0.7407 0.027 Uiso 0.52 1 calc PR A 2
N3B N 0.1184(17) -0.2455(17) -0.7881(7) 0.0228(12) Uani 0.52 1 d PDU A 2
C2B C 0.3008(11) 0.0656(9) -0.7988(6) 0.0275(10) Uani 0.52 1 d PDU A 2
H2C H 0.4165 0.0147 -0.7755 0.033 Uiso 0.52 1 calc PR A 2
H2D H 0.3199 0.1614 -0.7836 0.033 Uiso 0.52 1 calc PR A 2
C1B C 0.2896(13) 0.0502(9) -0.8975(6) 0.0278(10) Uani 0.52 1 d PDU A 2
H1C H 0.2032 0.1214 -0.9225 0.033 Uiso 0.52 1 calc PR A 2
H1D H 0.4244 0.0611 -0.9225 0.033 Uiso 0.52 1 calc PR A 2
C3B C 0.1523(13) -0.0682(9) -0.6768(6) 0.0282(10) Uani 0.52 1 d PDU A 2
H3C H 0.0269 -0.0818 -0.6441 0.034 Uiso 0.52 1 calc PR A 2
H3D H 0.2504 -0.0240 -0.6373 0.034 Uiso 0.52 1 calc PR A 2
C4B C 0.2319(13) -0.1997(8) -0.7094(6) 0.0272(10) Uani 0.52 1 d PDU A 2
H4C H 0.3742 -0.1896 -0.7247 0.033 Uiso 0.52 1 calc PR A 2
H4D H 0.2219 -0.2679 -0.6622 0.033 Uiso 0.52 1 calc PR A 2
C5B C 0.2498(12) -0.3028(9) -0.8553(7) 0.0271(10) Uani 0.52 1 d PDU A 2
H5C H 0.1702 -0.3602 -0.8956 0.032 Uiso 0.52 1 calc PR A 2
H5D H 0.3511 -0.3602 -0.8261 0.032 Uiso 0.52 1 calc PR A 2
C6B C 0.3535(12) -0.1954(9) -0.9083(6) 0.0280(10) Uani 0.52 1 d PDU A 2
H6C H 0.4725 -0.1624 -0.8759 0.034 Uiso 0.52 1 calc PR A 2
H6D H 0.3970 -0.2322 -0.9657 0.034 Uiso 0.52 1 calc PR A 2
O1 O -0.2374(4) -0.1151(3) -0.7523(2) 0.0365(8) Uani 1 1 d . A .
O2 O -0.1534(5) -0.2445(3) -0.9118(2) 0.0426(10) Uani 1 1 d . A .
O3 O -0.1428(4) 0.0293(3) -0.9001(2) 0.0295(8) Uani 1 1 d . A .
O11 O -0.3691(12) -0.4059(11) -1.0479(6) 0.067(3) Uani 0.50 1 d PD . .
H11A H -0.305(18) -0.394(16) -1.095(5) 0.100 Uiso 0.50 1 d PD . .
H11B H -0.284(14) -0.390(14) -1.007(6) 0.100 Uiso 0.50 1 d PD . .

loop_
_atom_site_aniso_label
_atom_site_aniso_U_11
_atom_site_aniso_U_22
_atom_site_aniso_U_33
_atom_site_aniso_U_23
_atom_site_aniso_U_13
_atom_site_aniso_U_12
Re1 0.01388(7) 0.02156(9) 0.03569(11) -0.00129(13) -0.00342(6) -0.00019(10)
N1A 0.0192(19) 0.021(3) 0.028(2) 0.003(3) -0.0026(19) 0.000(2)
N2A 0.019(2) 0.021(3) 0.029(3) 0.003(3) -0.002(2) 0.000(2)
N3A 0.019(2) 0.021(3) 0.029(3) 0.003(3) -0.002(2) 0.000(2)
C1A 0.0224(19) 0.023(2) 0.036(2) 0.002(2) -0.0056(18) 0.0031(18)
C2A 0.0224(19) 0.023(2) 0.036(2) 0.002(2) -0.0059(18) 0.0034(18)
C3A 0.0221(19) 0.023(2) 0.036(2) 0.001(2) -0.0071(18) 0.0034(18)
C5A 0.0228(19) 0.023(2) 0.036(2) 0.001(2) -0.0057(18) 0.0037(18)
C4A 0.0233(19) 0.024(2) 0.035(2) 0.001(2) -0.0069(18) 0.0037(19)
C6A 0.0231(19) 0.023(2) 0.037(2) 0.001(2) -0.0056(18) 0.0044(18)
N1B 0.0194(19) 0.022(3) 0.029(2) 0.003(3) -0.0013(19) -0.001(2)
N2B 0.019(2) 0.021(3) 0.028(3) 0.004(2) -0.001(2) 0.000(2)
N3B 0.0194(19) 0.022(3) 0.028(3) 0.002(3) -0.002(2) -0.001(2)
C2B 0.0229(19) 0.023(2) 0.037(2) 0.001(2) -0.0059(18) 0.0024(18)
C1B 0.0232(19) 0.023(2) 0.037(2) 0.002(2) -0.0049(18) 0.0020(18)
C3B 0.0241(19) 0.025(2) 0.036(2) 0.002(2) -0.0068(18) 0.0046(18)
C4B 0.0225(19) 0.023(2) 0.036(2) 0.002(2) -0.0063(18) 0.0041(18)
C5B 0.0226(19) 0.023(2) 0.036(2) 0.002(2) -0.0058(18) 0.0040(18)
C6B 0.0233(19) 0.024(2) 0.037(2) 0.001(2) -0.0055(18) 0.0036(18)
O1 0.0227(14) 0.0333(19) 0.054(2) 0.008(2) 0.0046(14) 0.0028(17)
O2 0.0262(18) 0.036(2) 0.066(3) -0.016(2) -0.0123(18) 0.0013(16)
O3 0.0241(16) 0.032(2) 0.033(2) 0.0080(17) -0.0088(15) 0.0059(15)
O11 0.067(6) 0.082(7) 0.051(6) -0.022(6) -0.002(4) -0.004(5)

loop_
_atom_type_symbol
_atom_type_description
_atom_type_scat_dispersion_real
_atom_type_scat_dispersion_imag
_atom_type_scat_source
C C 0.0033 0.0016 'International Tables Vol C Tables 4.2.6.8 and 6.1.1.4'
H H 0.0000 0.0000 'International Tables Vol C Tables 4.2.6.8 and 6.1.1.4'
N N 0.0061 0.0033 'International Tables Vol C Tables 4.2.6.8 and 6.1.1.4'
O O 0.0106 0.0060 'International Tables Vol C Tables 4.2.6.8 and 6.1.1.4'
Re Re -1.0185 7.2310 'International Tables Vol C Tables 4.2.6.8 and 6.1.1.4'

loop_
_geom_angle_atom_site_label_1
_geom_angle_atom_site_label_2
_geom_angle_atom_site_label_3
_geom_angle
_geom_angle_site_symmetry_1
_geom_angle_site_symmetry_3
_geom_angle_publ_flag
O2 Re1 O1 108.24(17) . . ?
O2 Re1 O3 103.82(15) . . ?
O1 Re1 O3 103.90(15) . . ?
O2 Re1 N3B 87.9(3) . . ?
O1 Re1 N3B 95.2(4) . . ?
O3 Re1 N3B 152.8(5) . . ?
O2 Re1 N3A 95.4(4) . . ?
O1 Re1 N3A 89.8(4) . . ?
O3 Re1 N3A 151.3(5) . . ?
N3B Re1 N3A 8.1(5) . . ?
O2 Re1 N1A 83.4(3) . . ?
O1 Re1 N1A 161.2(4) . . ?
O3 Re1 N1A 86.9(3) . . ?
N3B Re1 N1A 69.9(5) . . ?
N3A Re1 N1A 74.1(5) . . ?
O2 Re1 N2B 160.7(4) . . ?
O1 Re1 N2B 84.5(3) . . ?
O3 Re1 N2B 86.5(3) . . ?
N3B Re1 N2B 76.2(5) . . ?
N3A Re1 N2B 69.6(5) . . ?
N1A Re1 N2B 80.9(4) . . ?
O2 Re1 N2A 158.2(4) . . ?
O1 Re1 N2A 91.3(3) . . ?
O3 Re1 N2A 79.9(3) . . ?
N3B Re1 N2A 80.5(5) . . ?
N3A Re1 N2A 74.6(5) . . ?
N1A Re1 N2A 75.3(4) . . ?
N2B Re1 N2A 8.5(4) . . ?
O2 Re1 N1B 91.2(3) . . ?
O1 Re1 N1B 158.5(3) . . ?
O3 Re1 N1B 79.4(2) . . ?
N3B Re1 N1B 75.9(5) . . ?
N3A Re1 N1B 79.0(5) . . ?
N1A Re1 N1B 9.7(3) . . ?
N2B Re1 N1B 74.5(4) . . ?
N2A Re1 N1B 68.1(4) . . ?
C6A N1A C1A 113.6(9) . . ?
C6A N1A Re1 107.2(8) . . ?
C1A N1A Re1 113.7(8) . . ?
C6A N1A H10 107.3 . . ?
C1A N1A H10 107.3 . . ?
Re1 N1A H10 107.3 . . ?
C2A N2A C3A 113.1(9) . . ?
C2A N2A Re1 107.0(9) . . ?
C3A N2A Re1 114.0(8) . . ?
C2A N2A H20 107.5 . . ?
C3A N2A H20 107.5 . . ?
Re1 N2A H20 107.5 . . ?
C5A N3A C4A 114.2(9) . . ?
C5A N3A Re1 118.2(9) . . ?
C4A N3A Re1 109.9(9) . . ?
N1A C1A C2A 111.7(8) . . ?
N1A C1A H1A 109.3 . . ?
C2A C1A H1A 109.3 . . ?
N1A C1A H1B 109.3 . . ?
C2A C1A H1B 109.3 . . ?
H1A C1A H1B 107.9 . . ?
N2A C2A C1A 108.4(10) . . ?
N2A C2A H2A 110.0 . . ?
C1A C2A H2A 110.0 . . ?
N2A C2A H2B 110.0 . . ?
C1A C2A H2B 110.0 . . ?
H2A C2A H2B 108.4 . . ?
N2A C3A C4A 107.3(8) . . ?
N2A C3A H3A 110.3 . . ?
C4A C3A H3A 110.3 . . ?
N2A C3A H3B 110.3 . . ?
C4A C3A H3B 110.3 . . ?
H3A C3A H3B 108.5 . . ?
N3A C5A C6A 110.6(9) . . ?
N3A C5A H5A 109.5 . . ?
C6A C5A H5A 109.5 . . ?
N3A C5A H5B 109.5 . . ?
C6A C5A H5B 109.5 . . ?
H5A C5A H5B 108.1 . . ?
N3A C4A C3A 109.7(11) . . ?
N3A C4A H4A 109.7 . . ?
C3A C4A H4A 109.7 . . ?
N3A C4A H4B 109.7 . . ?
C3A C4A H4B 109.7 . . ?
H4A C4A H4B 108.2 . . ?
N1A C6A C5A 106.2(9) . . ?
N1A C6A H6A 110.5 . . ?
C5A C6A H6A 110.5 . . ?
N1A C6A H6B 110.5 . . ?
C5A C6A H6B 110.5 . . ?
H6A C6A H6B 108.7 . . ?
C1B N1B C6B 113.4(8) . . ?
C1B N1B Re1 107.3(8) . . ?
C6B N1B Re1 111.0(7) . . ?
C1B N1B H11 108.4 . . ?
C6B N1B H11 108.4 . . ?
Re1 N1B H11 108.4 . . ?
C2B N2B C3B 113.6(8) . . ?
C2B N2B Re1 116.2(8) . . ?
C3B N2B Re1 103.4(7) . . ?
C2B N2B H21 107.8 . . ?
C3B N2B H21 107.8 . . ?
Re1 N2B H21 107.8 . . ?
C5B N3B C4B 111.7(9) . . ?
C5B N3B Re1 111.3(8) . . ?
C4B N3B Re1 117.7(9) . . ?
N2B C2B C1B 110.5(8) . . ?
N2B C2B H2C 109.5 . . ?
C1B C2B H2C 109.5 . . ?
N2B C2B H2D 109.5 . . ?
C1B C2B H2D 109.5 . . ?
H2C C2B H2D 108.1 . . ?
N1B C1B C2B 111.3(9) . . ?
N1B C1B H1C 109.4 . . ?
C2B C1B H1C 109.4 . . ?
N1B C1B H1D 109.4 . . ?
C2B C1B H1D 109.4 . . ?
H1C C1B H1D 108.0 . . ?
N2B C3B C4B 105.9(9) . . ?
N2B C3B H3C 110.6 . . ?
C4B C3B H3C 110.6 . . ?
N2B C3B H3D 110.6 . . ?
C4B C3B H3D 110.6 . . ?
H3C C3B H3D 108.7 . . ?
N3B C4B C3B 110.6(8) . . ?
N3B C4B H4C 109.5 . . ?
C3B C4B H4C 109.5 . . ?
N3B C4B H4D 109.5 . . ?
C3B C4B H4D 109.5 . . ?
H4C C4B H4D 108.1 . . ?
N3B C5B C6B 112.0(10) . . ?
N3B C5B H5C 109.2 . . ?
C6B C5B H5C 109.2 . . ?
N3B C5B H5D 109.2 . . ?
C6B C5B H5D 109.2 . . ?
H5C C5B H5D 107.9 . . ?
N1B C6B C5B 107.9(8) . . ?
N1B C6B H6C 110.1 . . ?
C5B C6B H6C 110.1 . . ?
N1B C6B H6D 110.1 . . ?
C5B C6B H6D 110.1 . . ?
H6C C6B H6D 108.4 . . ?
H11A O11 H11B 104(10) . . ?

loop_
_geom_bond_atom_site_label_1
_geom_bond_atom_site_label_2
_geom_bond_distance
_geom_bond_site_symmetry_2
_geom_bond_publ_flag
Re1 O2 1.725(3) . ?
Re1 O1 1.732(3) . ?
Re1 O3 1.750(3) . ?
Re1 N3B 2.016(15) . ?
Re1 N3A 2.106(15) . ?
Re1 N1A 2.247(14) . ?
Re1 N2B 2.252(14) . ?
Re1 N2A 2.282(16) . ?
Re1 N1B 2.323(13) . ?
N1A C6A 1.485(10) . ?
N1A C1A 1.494(10) . ?
N1A H10 0.9300 . ?
N2A C2A 1.485(10) . ?
N2A C3A 1.493(10) . ?
N2A H20 0.9300 . ?
N3A C5A 1.470(10) . ?
N3A C4A 1.482(10) . ?
C1A C2A 1.523(10) . ?
C1A H1A 0.9900 . ?
C1A H1B 0.9900 . ?
C2A H2A 0.9900 . ?
C2A H2B 0.9900 . ?
C3A C4A 1.526(10) . ?
C3A H3A 0.9900 . ?
C3A H3B 0.9900 . ?
C5A C6A 1.526(10) . ?
C5A H5A 0.9900 . ?
C5A H5B 0.9900 . ?
C4A H4A 0.9900 . ?
C4A H4B 0.9900 . ?
C6A H6A 0.9900 . ?
C6A H6B 0.9900 . ?
N1B C1B 1.483(9) . ?
N1B C6B 1.495(9) . ?
N1B H11 0.9300 . ?
N2B C2B 1.482(10) . ?
N2B C3B 1.497(10) . ?
N2B H21 0.9300 . ?
N3B C5B 1.468(10) . ?
N3B C4B 1.481(10) . ?
C2B C1B 1.505(9) . ?
C2B H2C 0.9900 . ?
C2B H2D 0.9900 . ?
C1B H1C 0.9900 . ?
C1B H1D 0.9900 . ?
C3B C4B 1.501(9) . ?
C3B H3C 0.9900 . ?
C3B H3D 0.9900 . ?
C4B H4C 0.9900 . ?
C4B H4D 0.9900 . ?
C5B C6B 1.512(10) . ?
C5B H5C 0.9900 . ?
C5B H5D 0.9900 . ?
C6B H6C 0.9900 . ?
C6B H6D 0.9900 . ?
O11 H11A 0.849(19) . ?
O11 H11B 0.856(19) . ?

loop_
_geom_torsion_atom_site_label_1
_geom_torsion_atom_site_label_2
_geom_torsion_atom_site_label_3
_geom_torsion_atom_site_label_4
_geom_torsion
_geom_torsion_site_symmetry_1
_geom_torsion_site_symmetry_2
_geom_torsion_site_symmetry_3
_geom_torsion_site_symmetry_4
_geom_torsion_publ_flag
O2 Re1 N1A C6A -59.1(7) . . . . ?
O1 Re1 N1A C6A 70.5(11) . . . . ?
O3 Re1 N1A C6A -163.4(8) . . . . ?
N3B Re1 N1A C6A 31.2(8) . . . . ?
N3A Re1 N1A C6A 38.5(7) . . . . ?
N2B Re1 N1A C6A 109.7(8) . . . . ?
N2A Re1 N1A C6A 116.3(9) . . . . ?
N1B Re1 N1A C6A 157(4) . . . . ?
O2 Re1 N1A C1A 174.4(8) . . . . ?
O1 Re1 N1A C1A -56.0(12) . . . . ?
O3 Re1 N1A C1A 70.1(8) . . . . ?
N3B Re1 N1A C1A -95.3(8) . . . . ?
N3A Re1 N1A C1A -88.0(9) . . . . ?
N2B Re1 N1A C1A -16.8(8) . . . . ?
N2A Re1 N1A C1A -10.2(7) . . . . ?
N1B Re1 N1A C1A 31(3) . . . . ?
O2 Re1 N2A C2A 46.6(13) . . . . ?
O1 Re1 N2A C2A -159.2(8) . . . . ?
O3 Re1 N2A C2A -55.3(7) . . . . ?
N3B Re1 N2A C2A 105.7(8) . . . . ?
N3A Re1 N2A C2A 111.4(9) . . . . ?
N1A Re1 N2A C2A 34.1(7) . . . . ?
N2B Re1 N2A C2A 164(5) . . . . ?
N1B Re1 N2A C2A 27.2(7) . . . . ?
O2 Re1 N2A C3A -79.2(10) . . . . ?
O1 Re1 N2A C3A 75.0(9) . . . . ?
O3 Re1 N2A C3A 178.8(9) . . . . ?
N3B Re1 N2A C3A -20.1(9) . . . . ?
N3A Re1 N2A C3A -14.5(8) . . . . ?
N1A Re1 N2A C3A -91.7(10) . . . . ?
N2B Re1 N2A C3A 39(4) . . . . ?
N1B Re1 N2A C3A -98.6(9) . . . . ?
O2 Re1 N3A C5A 63.8(11) . . . . ?
O1 Re1 N3A C5A 172.1(11) . . . . ?
O3 Re1 N3A C5A -68.3(12) . . . . ?
N3B Re1 N3A C5A 40(5) . . . . ?
N1A Re1 N3A C5A -17.7(9) . . . . ?
N2B Re1 N3A C5A -103.8(12) . . . . ?
N2A Re1 N3A C5A -96.5(12) . . . . ?
N1B Re1 N3A C5A -26.4(11) . . . . ?
O2 Re1 N3A C4A -162.7(9) . . . . ?
O1 Re1 N3A C4A -54.4(10) . . . . ?
O3 Re1 N3A C4A 65.2(12) . . . . ?
N3B Re1 N3A C4A 174(7) . . . . ?
N1A Re1 N3A C4A 115.8(11) . . . . ?
N2B Re1 N3A C4A 29.8(9) . . . . ?
N2A Re1 N3A C4A 37.1(9) . . . . ?
N1B Re1 N3A C4A 107.1(10) . . . . ?
C6A N1A C1A C2A -138.2(11) . . . . ?
Re1 N1A C1A C2A -15.2(12) . . . . ?
C3A N2A C2A C1A 73.5(14) . . . . ?
Re1 N2A C2A C1A -52.9(9) . . . . ?
N1A C1A C2A N2A 45.6(12) . . . . ?
C2A N2A C3A C4A -132.8(12) . . . . ?
Re1 N2A C3A C4A -10.2(12) . . . . ?
C4A N3A C5A C6A -137.5(13) . . . . ?
Re1 N3A C5A C6A -5.8(15) . . . . ?
C5A N3A C4A C3A 79.2(15) . . . . ?
Re1 N3A C4A C3A -56.4(11) . . . . ?
N2A C3A C4A N3A 41.3(13) . . . . ?
C1A N1A C6A C5A 74.4(13) . . . . ?
Re1 N1A C6A C5A -52.1(9) . . . . ?
N3A C5A C6A N1A 38.5(13) . . . . ?
O2 Re1 N1B C1B 163.5(7) . . . . ?
O1 Re1 N1B C1B -41.4(11) . . . . ?
O3 Re1 N1B C1B 59.7(6) . . . . ?
N3B Re1 N1B C1B -108.9(8) . . . . ?
N3A Re1 N1B C1B -101.2(7) . . . . ?
N1A Re1 N1B C1B -160(4) . . . . ?
N2B Re1 N1B C1B -29.6(7) . . . . ?
N2A Re1 N1B C1B -23.6(7) . . . . ?
O2 Re1 N1B C6B -72.1(7) . . . . ?
O1 Re1 N1B C6B 83.0(8) . . . . ?
O3 Re1 N1B C6B -175.9(8) . . . . ?
N3B Re1 N1B C6B 15.5(7) . . . . ?
N3A Re1 N1B C6B 23.1(8) . . . . ?
N1A Re1 N1B C6B -36(3) . . . . ?
N2B Re1 N1B C6B 94.8(8) . . . . ?
N2A Re1 N1B C6B 100.8(8) . . . . ?
O2 Re1 N2B C2B 50.5(12) . . . . ?
O1 Re1 N2B C2B -177.1(8) . . . . ?
O3 Re1 N2B C2B -72.8(8) . . . . ?
N3B Re1 N2B C2B 86.1(9) . . . . ?
N3A Re1 N2B C2B 91.0(9) . . . . ?
N1A Re1 N2B C2B 14.7(8) . . . . ?
N2A Re1 N2B C2B -34(4) . . . . ?
N1B Re1 N2B C2B 7.2(7) . . . . ?
O2 Re1 N2B C3B -74.7(10) . . . . ?
O1 Re1 N2B C3B 57.7(7) . . . . ?
O3 Re1 N2B C3B 162.1(7) . . . . ?
N3B Re1 N2B C3B -39.1(7) . . . . ?
N3A Re1 N2B C3B -34.1(7) . . . . ?
N1A Re1 N2B C3B -110.5(7) . . . . ?
N2A Re1 N2B C3B -159(5) . . . . ?
N1B Re1 N2B C3B -117.9(8) . . . . ?
O2 Re1 N3B C5B 55.5(9) . . . . ?
O1 Re1 N3B C5B 163.6(9) . . . . ?
O3 Re1 N3B C5B -61.5(12) . . . . ?
N3A Re1 N3B C5B -148(7) . . . . ?
N1A Re1 N3B C5B -28.2(9) . . . . ?
N2B Re1 N3B C5B -113.4(10) . . . . ?
N2A Re1 N3B C5B -105.9(9) . . . . ?
N1B Re1 N3B C5B -36.3(8) . . . . ?
O2 Re1 N3B C4B -173.8(10) . . . . ?
O1 Re1 N3B C4B -65.6(10) . . . . ?
O3 Re1 N3B C4B 69.3(11) . . . . ?
N3A Re1 N3B C4B -17(6) . . . . ?
N1A Re1 N3B C4B 102.5(10) . . . . ?
N2B Re1 N3B C4B 17.3(9) . . . . ?
N2A Re1 N3B C4B 24.8(10) . . . . ?
N1B Re1 N3B C4B 94.5(11) . . . . ?
C3B N2B C2B C1B 136.3(11) . . . . ?
Re1 N2B C2B C1B 16.6(11) . . . . ?
C6B N1B C1B C2B -73.6(12) . . . . ?
Re1 N1B C1B C2B 49.2(9) . . . . ?
N2B C2B C1B N1B -44.3(12) . . . . ?
C2B N2B C3B C4B -73.1(13) . . . . ?
Re1 N2B C3B C4B 53.7(8) . . . . ?
C5B N3B C4B C3B 138.9(11) . . . . ?
Re1 N3B C4B C3B 8.4(13) . . . . ?
N2B C3B C4B N3B -42.7(12) . . . . ?
C4B N3B C5B C6B -79.0(14) . . . . ?
Re1 N3B C5B C6B 54.8(10) . . . . ?
C1B N1B C6B C5B 128.5(11) . . . . ?
Re1 N1B C6B C5B 7.7(10) . . . . ?
N3B C5B C6B N1B -37.9(12) . . . . ?
